data_9004866
loop_
_publ_author_name
'Sokolova, E. V.'
'Hawthorne, F. C.'
'Della Ventura, G.'
'Kartashov, P. M.'

_publ_section_title
;Chevkinite-(Ce): Crystal structure and the effect of moderate
 radiation-induced damage on site-occupancy refinement Locality: Mongolia
 Reported formula: (Ce1.88 La1.01 Nd.61 Pr.19 Sm.06 Gd.03 Ca.27 Y.03 Th.02)
 (Fe2+.93 Mn.06 Zr.01) (Ti2.55 Fe3+1.29 Nb.16) Si3.91 O22 Crystal (3an)
;
_journal_name_full 'The Canadian Mineralogist'
_journal_page_first 1013
_journal_page_last 1025
_journal_paper_doi 10.2113/gscanmin.42.4.1013
_journal_volume 42
_journal_year 2004
_chemical_compound_source Mongolia
_chemical_formula_sum 'Ce4 Fe2.22 Mn0.06 Nb0.16 O22 Si4 Ti2.55 Zr0.01'
_chemical_name_mineral Chevkinite-(Ce)
_space_group_IT_number 12
_symmetry_space_group_name_Hall '-C 2y'
_symmetry_space_group_name_H-M 'C 1 2/m 1'
_cell_angle_alpha 90
_cell_angle_beta 100.516
_cell_angle_gamma 90
_cell_length_a 13.368
_cell_length_b 5.7243
_cell_length_c 11.041
_cell_formula_units_Z 2
_cell_volume 830.694
_database_code_amcsd 0005959
_exptl_crystal_density_diffrn 5.157
_cod_original_formula_sum 'Ce4 Fe2.22 Mn.06 Zr.01 Ti2.55 Nb.16 Si4 O22'
_cod_database_code 9004866

loop_
_space_group_symop_operation_xyz
x,y,z
1/2+x,1/2+y,z
x,-y,z
1/2+x,1/2-y,z
-x,y,-z
1/2-x,1/2+y,-z
-x,-y,-z
1/2-x,1/2-y,-z

loop_
_atom_site_aniso_label
_atom_site_aniso_U_11
_atom_site_aniso_U_22
_atom_site_aniso_U_33
_atom_site_aniso_U_12
_atom_site_aniso_U_13
_atom_site_aniso_U_23
CeA1 0.02160 0.02070 0.01250 0.00000 0.00290 0.00000
CeA2 0.01780 0.03340 0.01140 0.00000 0.00120 0.00000
Fe2+M1 0.02080 0.02260 0.00790 0.00000 0.00130 0.00000
Mn2+M1 0.02080 0.02260 0.00790 0.00000 0.00130 0.00000
ZrM1 0.02080 0.02260 0.00790 0.00000 0.00130 0.00000
Fe3+M2 0.01760 0.01440 0.00570 0.00060 0.00070 0.00010
TiM2 0.01760 0.01440 0.00570 0.00060 0.00070 0.00010
NbM2 0.01760 0.01440 0.00570 0.00060 0.00070 0.00010
TiM3 0.01430 0.02600 0.00500 0.00000 0.00110 0.00000
TiM4 0.01860 0.02900 0.00940 0.00000 -0.00030 0.00000
Si1 0.03330 0.03180 0.02330 0.00000 0.00380 0.00000
Si2 0.03680 0.03850 0.02270 0.00000 0.00130 0.00000
O1 0.01410 0.02000 0.01000 -0.00200 0.00400 -0.00100
O2 0.01200 0.01300 0.00800 0.00000 0.00200 0.00000
O3 0.02300 0.02000 0.00800 0.00000 0.00300 0.00000
O4 0.01700 0.01000 0.01100 0.00000 0.00800 0.00000
O5 0.02700 0.03800 0.01400 0.00700 -0.00200 0.01300
O6 0.02600 0.01400 0.00000 0.00200 0.00100 0.00300
O7 0.01600 0.05400 0.01600 0.00000 -0.00700 0.00000
O8 0.03100 0.07700 0.02100 0.00000 0.02100 0.00000

loop_
_atom_site_label
_atom_site_fract_x
_atom_site_fract_y
_atom_site_fract_z
_atom_site_occupancy
_atom_site_U_iso_or_equiv
CeA1 0.35694 0.00000 0.73625 1.00000 0.01830
CeA2 0.07052 0.00000 0.74265 1.00000 0.02110
Fe2+M1 0.50000 0.00000 0.50000 0.93000 0.01730
Mn2+M1 0.50000 0.00000 0.50000 0.06000 0.01730
ZrM1 0.50000 0.00000 0.50000 0.01000 0.01730
Fe3+M2 0.25000 0.25000 0.00000 0.64500 0.01270
TiM2 0.25000 0.25000 0.00000 0.27500 0.01270
NbM2 0.25000 0.25000 0.00000 0.08000 0.01270
TiM3 0.00000 0.00000 0.00000 1.00000 0.01520
TiM4 0.50000 0.00000 0.00000 1.00000 0.01940
Si1 0.20140 0.50000 0.73100 1.00000 0.02960
Si2 0.35880 0.50000 0.54470 1.00000 0.03320
O1 0.47800 0.25170 0.87340 1.00000 0.01480
O2 0.14610 0.00000 0.97800 1.00000 0.01150
O3 0.18720 0.00000 0.59690 1.00000 0.01680
O4 0.34790 0.00000 0.98860 1.00000 0.01260
O5 0.42640 0.27080 0.59150 1.00000 0.02720
O6 0.22730 -0.73510 0.81370 1.00000 0.01320
O7 0.08330 0.50000 0.66830 1.00000 0.03000
O8 0.27190 0.50000 0.62910 1.00000 0.04100

loop_
_cod_related_entry_id
_cod_related_entry_database
_cod_related_entry_code
1 AMCSD 0005959
